data_4350709
loop_
_publ_author_name
'Andrew, Rhiann E.'
'Chaplin, Adrian B.'

_publ_section_title
;
 Synthesis and reactivity of NHC-based rhodium macrocycles.
;
_journal_issue 1
_journal_name_full 'Inorganic chemistry'
_journal_page_first 312
_journal_page_last 322
_journal_paper_doi 10.1021/ic5024828
_journal_volume 54
_journal_year 2015
_chemical_formula_moiety 'C24 H31 Cl2 N5 O Rh, 0.5(C H2 Cl2), C32 H12 B F24'
_chemical_formula_sum 'C56.5 H44 B Cl3 F24 N5 O Rh'
_chemical_formula_weight 1485.03
_chemical_melting_point ?
_space_group_crystal_system triclinic
_space_group_IT_number 2
_space_group_name_Hall '-P 1'
_space_group_name_H-M_alt 'P -1'
_atom_sites_solution_hydrogens geom
_atom_sites_solution_primary direct
_atom_sites_solution_secondary difmap
_audit_creation_date 2014-05-08
_audit_creation_method
;
Olex2 1.2
(compiled 2014.03.20 svn.r2918 for OlexSys, GUI svn.r4816)
;
_cell_angle_alpha 100.337(2)
_cell_angle_beta 97.165(2)
_cell_angle_gamma 113.343(3)
_cell_formula_units_Z 2
_cell_length_a 12.7330(4)
_cell_length_b 15.5875(4)
_cell_length_c 17.0556(5)
_cell_measurement_reflns_used 13916
_cell_measurement_temperature 150(2)
_cell_measurement_theta_max 30.9960
_cell_measurement_theta_min 3.1830
_cell_volume 2984.88(17)
_computing_cell_refinement
;
CrysAlisPro, Agilent Technologies,
Version 1.171.36.28 (release 01-02-2013 CrysAlis171 .NET)
(compiled Feb  1 2013,16:14:44)
;
_computing_data_collection
;
CrysAlisPro, Agilent Technologies,
Version 1.171.36.28 (release 01-02-2013 CrysAlis171 .NET)
(compiled Feb  1 2013,16:14:44)
;
_computing_data_reduction
;
CrysAlisPro, Agilent Technologies,
Version 1.171.36.28 (release 01-02-2013 CrysAlis171 .NET)
(compiled Feb  1 2013,16:14:44)
;
_computing_molecular_graphics 'Olex2 (Dolomanov et al., 2009)'
_computing_publication_material 'Olex2 (Dolomanov et al., 2009)'
_computing_structure_refinement 'ShelXL (Sheldrick, 2008)'
_computing_structure_solution 'ShelXS (Sheldrick, 2008)'
_diffrn_ambient_temperature 150(2)
_diffrn_detector_area_resol_mean 10.2833
_diffrn_measured_fraction_theta_full 0.998
_diffrn_measured_fraction_theta_max 0.998
_diffrn_measurement_device_type 'Oxford Diffraction: Xcalibur, Ruby, Gemini'
_diffrn_measurement_method '\w scans'
_diffrn_orient_matrix_UB_11 -0.0461686000
_diffrn_orient_matrix_UB_12 -0.0083700000
_diffrn_orient_matrix_UB_13 -0.0325805000
_diffrn_orient_matrix_UB_21 0.0185003000
_diffrn_orient_matrix_UB_22 0.0505005000
_diffrn_orient_matrix_UB_23 0.0062821000
_diffrn_orient_matrix_UB_31 0.0372664000
_diffrn_orient_matrix_UB_32 0.0011826000
_diffrn_orient_matrix_UB_33 -0.0278252000
_diffrn_radiation_monochromator graphite
_diffrn_radiation_type MoK\a
_diffrn_radiation_wavelength 0.71073
_diffrn_reflns_av_R_equivalents 0.0287
_diffrn_reflns_av_unetI/netI 0.0382
_diffrn_reflns_Laue_measured_fraction_full 0.998
_diffrn_reflns_Laue_measured_fraction_max 0.998
_diffrn_reflns_limit_h_max 14
_diffrn_reflns_limit_h_min -15
_diffrn_reflns_limit_k_max 19
_diffrn_reflns_limit_k_min -16
_diffrn_reflns_limit_l_max 21
_diffrn_reflns_limit_l_min -21
_diffrn_reflns_number 29569
_diffrn_reflns_point_group_measured_fraction_full 0.998
_diffrn_reflns_point_group_measured_fraction_max 0.998
_diffrn_reflns_theta_full 26.373
_diffrn_reflns_theta_max 26.372
_diffrn_reflns_theta_min 2.941
_diffrn_source 'Enhance (Mo) X-ray Source'
_exptl_absorpt_coefficient_mu 0.541
_exptl_absorpt_correction_T_max 1.00000
_exptl_absorpt_correction_T_min 0.98892
_exptl_absorpt_correction_type multi-scan
_exptl_absorpt_process_details
;
CrysAlisPro, Agilent Technologies,
Version 1.171.36.28 (release 01-02-2013 CrysAlis171 .NET)
(compiled Feb  1 2013,16:14:44)
Empirical absorption correction using spherical harmonics,
 implemented in SCALE3 ABSPACK scaling algorithm.
;
_exptl_crystal_colour colourless
_exptl_crystal_colour_primary colourless
_exptl_crystal_density_diffrn 1.652
_exptl_crystal_density_meas ?
_exptl_crystal_description block
_exptl_crystal_F_000 1486
_exptl_crystal_recrystallization_method 'Crystals grown from CH2Cl2-pentane at 298 K'
_exptl_crystal_size_max 0.3
_exptl_crystal_size_mid 0.3
_exptl_crystal_size_min 0.1
_refine_diff_density_max 1.055
_refine_diff_density_min -0.924
_refine_diff_density_rms 0.080
_refine_ls_extinction_method none
_refine_ls_goodness_of_fit_ref 1.037
_refine_ls_hydrogen_treatment constr
_refine_ls_matrix_type full
_refine_ls_number_parameters 852
_refine_ls_number_reflns 12186
_refine_ls_number_restraints 373
_refine_ls_restrained_S_all 1.105
_refine_ls_R_factor_all 0.0571
_refine_ls_R_factor_gt 0.0474
_refine_ls_shift/su_max 0.001
_refine_ls_shift/su_mean 0.000
_refine_ls_structure_factor_coef Fsqd
_refine_ls_weighting_details 'w=1/[\s^2^(Fo^2^)+(0.0515P)^2^+4.8901P] where P=(Fo^2^+2Fc^2^)/3'
_refine_ls_weighting_scheme calc
_refine_ls_wR_factor_gt 0.1126
_refine_ls_wR_factor_ref 0.1184
_reflns_Friedel_coverage 0.000
_reflns_number_gt 10478
_reflns_number_total 12186
_reflns_threshold_expression 'I > 2\s(I)'
_cod_data_source_file ic5024828_si_002.cif
_cod_data_source_block 4b-0063abc14
_cod_depositor_comments
;
The following automatic conversions were performed:

data item '_chemical_melting_point' value 'not measured' was changed
to '?' -- the value is undefined or not given.

data item '_exptl_crystal_density_meas' value 'not measured' was
changed to '?' -- the value is perceived as not measured.

Automatic conversion script
Id: cif_fix_values 6909 2019-04-08 15:41:33Z antanas 
;
_cod_original_cell_volume 2984.89(16)
_cod_original_formula_sum 'C56.50 H44 B Cl3 F24 N5 O Rh'
_cod_database_code 4350709
_shelxl_version_number 2013-4
_shelx_space_group_comment
;
The symmetry employed for this shelxl refinement is uniquely defined
by the following loop, which should always be used as a source of
symmetry information in preference to the above space-group names.
They are only intended as comments.
;
_olex2_refinement_description
;
1. Fixed Uiso
 At 1.2 times of:
  All C(H) groups, All C(H,H) groups
2. Restrained distances
 C208-F4 \\sim C208-F5 \\sim C208-F6 \\sim C208-F4A \\sim C208-F5A \\sim
C208-F6A
 with sigma of 0.01
 F4-F5 \\sim F5-F6 \\sim F6-F4 \\sim F4A-F5A \\sim F5A-F6A \\sim F6A-F4A
 with sigma of 0.01
 C205-F4 \\sim C205-F5 \\sim C205-F6 \\sim C205-F4A \\sim C205-F5A \\sim
C205-F6A
 with sigma of 0.01
 C231-F19 \\sim C231-F20 \\sim C231-F21 \\sim C231-F19A \\sim C231-F20A \\sim
C231-F21A
 with sigma of 0.01
 F19-F20 \\sim F20-F21 \\sim F21-F19 \\sim F19A-F20A \\sim F20A-F21A \\sim
F21A-F19A
 with sigma of 0.01
 C227-F19 \\sim C227-F20 \\sim C227-F21 \\sim C227-F19A \\sim C227-F20A \\sim
C227-F21A
 with sigma of 0.01
 Cl10-C900 \\sim Cl9-C900
 with sigma of 0.01
3. Uiso/Uaniso restraints and constraints
F1 \\sim F2 \\sim F3 \\sim F4 \\sim F4A \\sim F5 \\sim F5A \\sim F6 \\sim F6A
\\sim F7 \\sim F8 \\sim F9 \\sim F10 \\sim F11 \\sim F12 \\sim F13 \\sim F14
\\sim F15 \\sim F16 \\sim F17 \\sim F18 \\sim F19 \\sim F19A \\sim F20 \\sim
F20A \\sim F21 \\sim F21A \\sim F22 \\sim F23 \\sim F24: within 1.7A with sigma
of 0.007 and sigma for terminal atoms of 0.02
Cl10 \\sim C900 \\sim Cl9: within 2A with sigma of 0.01 and sigma for terminal
atoms of 0.02
Uanis(F1) \\sim Ueq, Uanis(F2) \\sim Ueq, Uanis(F3) \\sim Ueq, Uanis(F4) \\sim
Ueq, Uanis(F4A) \\sim Ueq, Uanis(F5) \\sim Ueq, Uanis(F5A) \\sim Ueq, Uanis(F6)
\\sim Ueq, Uanis(F6A) \\sim Ueq, Uanis(F7) \\sim Ueq, Uanis(F8) \\sim Ueq,
Uanis(F9) \\sim Ueq, Uanis(F10) \\sim Ueq, Uanis(F11) \\sim Ueq, Uanis(F12)
\\sim Ueq, Uanis(F13) \\sim Ueq, Uanis(F14) \\sim Ueq, Uanis(F15) \\sim Ueq,
Uanis(F16) \\sim Ueq, Uanis(F17) \\sim Ueq, Uanis(F18) \\sim Ueq, Uanis(F19)
\\sim Ueq, Uanis(F19A) \\sim Ueq, Uanis(F20) \\sim Ueq, Uanis(F20A) \\sim Ueq,
Uanis(F21) \\sim Ueq, Uanis(F21A) \\sim Ueq, Uanis(F22) \\sim Ueq, Uanis(F23)
\\sim Ueq, Uanis(F24) \\sim Ueq: with sigma of 0.007 and sigma for terminal
atoms of 0.02
Uanis(C900) \\sim Ueq, Uanis(Cl10) \\sim Ueq, Uanis(Cl9) \\sim Ueq: with sigma
of 0.01 and sigma for terminal atoms of 0.02
Uanis(Cl9) = Uanis(Cl10)
Uanis(F19A) = Uanis(F21)
Uanis(F20) = Uanis(F21A)
Uanis(F20A) = Uanis(F19)
Uanis(F6) = Uanis(F5A)
Uanis(F4A) = Uanis(F5)
Uanis(F4) = Uanis(F6A)
4. Others
 Sof(F4A)=Sof(F5A)=Sof(F6A)=1-FVAR(1)
 Sof(F4)=Sof(F5)=Sof(F6)=FVAR(1)
 Sof(F19A)=Sof(F20A)=Sof(F21A)=1-FVAR(2)
 Sof(F19)=Sof(F20)=Sof(F21)=FVAR(2)
 Fixed Sof: Cl9(0.5) Cl10(0.5) C900(0.5) H90A(0.5) H90B(0.5)
5.a Secondary CH2 refined with riding coordinates:
 C26(H26A,H26B), C27(H27A,H27B), C28(H28A,H28B), C29(H29A,H29B), C30(H30A,
 H30B), C31(H31A,H31B), C32(H32A,H32B), C33(H33A,H33B), C34(H34A,H34B),
 C35(H35A,H35B), C36(H36A,H36B), C37(H37A,H37B), C900(H90A,H90B)
5.b Aromatic/amide H refined with riding coordinates:
 C12(H12), C13(H13), C14(H14), C19(H19), C20(H20), C24(H24), C25(H25),
 C202(H202), C204(H204), C206(H206), C210(H210), C212(H212), C214(H214),
 C218(H218), C220(H220), C222(H222), C226(H226), C228(H228), C230(H230)
;

loop_
_space_group_symop_operation_xyz
'x, y, z'
'-x, -y, -z'

loop_
_atom_site_label
_atom_site_type_symbol
_atom_site_fract_x
_atom_site_fract_y
_atom_site_fract_z
_atom_site_U_iso_or_equiv
_atom_site_adp_type
_atom_site_occupancy
_atom_site_site_symmetry_order
_atom_site_calc_flag
_atom_site_refinement_flags_posn
_atom_site_refinement_flags_adp
_atom_site_refinement_flags_occupancy
_atom_site_disorder_assembly
_atom_site_disorder_group
Rh1 Rh 0.24213(2) 0.94609(2) 0.60305(2) 0.02052(8) Uani 1 1 d . . . . .
Cl4 Cl 0.06928(7) 0.87846(6) 0.65065(5) 0.02953(17) Uani 1 1 d . . . . .
Cl5 Cl 0.41264(7) 1.01402(6) 0.55687(5) 0.03469(19) Uani 1 1 d . . . . .
O3 O 0.2658(3) 0.7628(2) 0.60308(18) 0.0546(7) Uani 1 1 d . . . . .
N10 N 0.2183(2) 1.06571(17) 0.60624(15) 0.0223(5) Uani 1 1 d . . . . .
N16 N 0.3194(2) 1.11114(18) 0.73655(15) 0.0259(6) Uani 1 1 d . . . . .
N18 N 0.4076(2) 1.03174(19) 0.78184(16) 0.0285(6) Uani 1 1 d . . . . .
N21 N 0.1322(2) 0.99540(18) 0.47315(15) 0.0228(5) Uani 1 1 d . . . . .
N23 N 0.1244(2) 0.85978(18) 0.41156(15) 0.0248(5) Uani 1 1 d . . . . .
C2 C 0.2614(3) 0.8282(2) 0.60182(18) 0.0246(6) Uani 1 1 d . . . . .
C11 C 0.2582(3) 1.1345(2) 0.67583(18) 0.0247(6) Uani 1 1 d . . . . .
C12 C 0.2416(3) 1.2172(2) 0.6818(2) 0.0290(7) Uani 1 1 d . . . . .
H12 H 0.2678 1.2653 0.7318 0.035 Uiso 1 1 calc R . . . .
C13 C 0.1847(3) 1.2273(2) 0.6112(2) 0.0297(7) Uani 1 1 d . . . . .
H13 H 0.1721 1.2838 0.6132 0.036 Uiso 1 1 calc R . . . .
C14 C 0.1458(3) 1.1569(2) 0.53797(19) 0.0266(7) Uani 1 1 d . . . . .
H14 H 0.1086 1.1646 0.4896 0.032 Uiso 1 1 calc R . . . .
C15 C 0.1637(3) 1.0756(2) 0.53888(18) 0.0228(6) Uani 1 1 d . . . . .
C17 C 0.3321(3) 1.0268(2) 0.71839(18) 0.0238(6) Uani 1 1 d . . . . .
C19 C 0.4439(3) 1.1187(3) 0.8403(2) 0.0377(8) Uani 1 1 d . . . . .
H19 H 0.4980 1.1389 0.8910 0.045 Uiso 1 1 calc R . . . .
C20 C 0.3893(3) 1.1686(2) 0.8127(2) 0.0343(8) Uani 1 1 d . . . . .
H20 H 0.3965 1.2303 0.8394 0.041 Uiso 1 1 calc R . . . .
C22 C 0.1556(3) 0.9194(2) 0.48543(18) 0.0239(6) Uani 1 1 d . . . . .
C24 C 0.0824(3) 0.8971(2) 0.35308(19) 0.0282(7) Uani 1 1 d . . . . .
H24 H 0.0554 0.8675 0.2962 0.034 Uiso 1 1 calc R . . . .
C25 C 0.0866(3) 0.9813(2) 0.39069(18) 0.0265(7) Uani 1 1 d . . . . .
H25 H 0.0634 1.0232 0.3665 0.032 Uiso 1 1 calc R . . . .
C26 C 0.4618(3) 0.9644(3) 0.7854(2) 0.0362(8) Uani 1 1 d . . . . .
H26A H 0.4058 0.8989 0.7528 0.043 Uiso 1 1 calc R . . . .
H26B H 0.4806 0.9613 0.8426 0.043 Uiso 1 1 calc R . . . .
C27 C 0.5738(3) 0.9968(3) 0.7524(3) 0.0481(10) Uani 1 1 d . . . . .
H27A H 0.6261 1.0647 0.7813 0.058 Uiso 1 1 calc R . . . .
H27B H 0.5535 0.9938 0.6937 0.058 Uiso 1 1 calc R . . . .
C28 C 0.6388(4) 0.9339(4) 0.7629(3) 0.0614(12) Uani 1 1 d . . . . .
H28A H 0.7206 0.9698 0.7581 0.074 Uiso 1 1 calc R . . . .
H28B H 0.6416 0.9249 0.8190 0.074 Uiso 1 1 calc R . . . .
C29 C 0.5878(4) 0.8345(4) 0.7031(3) 0.0582(11) Uani 1 1 d . . . . .
H29A H 0.6157 0.7922 0.7276 0.070 Uiso 1 1 calc R . . . .
H29B H 0.5014 0.8057 0.6950 0.070 Uiso 1 1 calc R . . . .
C30 C 0.6199(4) 0.8364(4) 0.6214(3) 0.0623(13) Uani 1 1 d . . . . .
H30A H 0.7056 0.8746 0.6301 0.075 Uiso 1 1 calc R . . . .
H30B H 0.5812 0.8698 0.5932 0.075 Uiso 1 1 calc R . . . .
C31 C 0.5861(4) 0.7372(4) 0.5661(3) 0.0606(12) Uani 1 1 d . . . . .
H31A H 0.6327 0.7451 0.5234 0.073 Uiso 1 1 calc R . . . .
H31B H 0.6085 0.6983 0.5989 0.073 Uiso 1 1 calc R . . . .
C32 C 0.4581(4) 0.6810(3) 0.5247(3) 0.0469(10) Uani 1 1 d . . . . .
H32A H 0.4106 0.6788 0.5666 0.056 Uiso 1 1 calc R . . . .
H32B H 0.4434 0.6138 0.4995 0.056 Uiso 1 1 calc R . . . .
C33 C 0.4173(3) 0.7227(3) 0.4591(2) 0.0412(9) Uani 1 1 d . . . . .
H33A H 0.4176 0.7848 0.4857 0.049 Uiso 1 1 calc R . . . .
H33B H 0.4735 0.7362 0.4228 0.049 Uiso 1 1 calc R . . . .
C34 C 0.2959(3) 0.6562(3) 0.4080(2) 0.0419(9) Uani 1 1 d . . . . .
H34A H 0.2385 0.6504 0.4433 0.050 Uiso 1 1 calc R . . . .
H34B H 0.2927 0.5913 0.3885 0.050 Uiso 1 1 calc R . . . .
C35 C 0.2589(4) 0.6889(3) 0.3344(2) 0.0456(9) Uani 1 1 d . . . . .
H35A H 0.1835 0.6369 0.3013 0.055 Uiso 1 1 calc R . . . .
H35B H 0.3179 0.6970 0.3003 0.055 Uiso 1 1 calc R . . . .
C36 C 0.2444(3) 0.7829(3) 0.3544(2) 0.0371(8) Uani 1 1 d . . . . .
H36A H 0.3161 0.8339 0.3926 0.045 Uiso 1 1 calc R . . . .
H36B H 0.2345 0.8041 0.3038 0.045 Uiso 1 1 calc R . . . .
C37 C 0.1395(3) 0.7700(2) 0.39253(19) 0.0279(7) Uani 1 1 d . . . . .
H37A H 0.0680 0.7187 0.3544 0.033 Uiso 1 1 calc R . . . .
H37B H 0.1498 0.7491 0.4433 0.033 Uiso 1 1 calc R . . . .
Cl9 Cl 0.5584(13) 0.5663(17) 1.0768(12) 0.120(3) Uani 0.5 1 d . U P A -1
Cl10 Cl 0.4074(13) 0.4324(17) 0.9245(12) 0.120(3) Uani 0.5 1 d . U P A -1
C900 C 0.5522(10) 0.5017(9) 0.9792(8) 0.085(3) Uani 0.5 1 d . U P A -1
H90A H 0.5951 0.5476 0.9485 0.103 Uiso 0.5 1 calc R . P A -1
H90B H 0.5913 0.4588 0.9848 0.103 Uiso 0.5 1 calc R . P A -1
F1 F -0.3077(2) 0.0900(2) -0.05164(15) 0.0639(7) Uani 1 1 d . U . . .
F2 F -0.33809(18) 0.14496(17) 0.06093(17) 0.0557(7) Uani 1 1 d . U . . .
F3 F -0.38603(18) -0.00479(16) 0.02226(19) 0.0646(8) Uani 1 1 d . U . . .
F4 F 0.0228(7) -0.0723(4) 0.0852(3) 0.0833(14) Uani 0.632(3) 1 d . U P B 1
F4A F 0.0805(4) -0.0277(5) 0.1470(8) 0.1017(19) Uani 0.368(3) 1 d . U P B 2
F5 F -0.1171(3) -0.1141(3) 0.1445(5) 0.1017(19) Uani 0.632(3) 1 d . U P B 1
F5A F -0.0854(8) -0.1217(4) 0.0797(4) 0.0566(10) Uani 0.368(3) 1 d . U P B 2
F6 F 0.0496(4) -0.0167(3) 0.2082(2) 0.0566(10) Uani 0.632(3) 1 d . U P B 1
F6A F -0.0634(11) -0.0676(6) 0.2018(4) 0.0833(14) Uani 0.368(3) 1 d . U P B 2
F7 F -0.24532(16) 0.40528(15) 0.31821(12) 0.0367(5) Uani 1 1 d . U . . .
F8 F -0.12291(17) 0.54852(14) 0.32011(12) 0.0357(4) Uani 1 1 d . U . . .
F9 F -0.20576(16) 0.44085(16) 0.20631(11) 0.0369(5) Uani 1 1 d . U . . .
F10 F 0.03453(19) 0.33878(17) 0.50229(12) 0.0483(6) Uani 1 1 d . U . . .
F11 F 0.17708(19) 0.47492(15) 0.51410(11) 0.0434(5) Uani 1 1 d . U . . .
F12 F 0.1910(2) 0.34409(18) 0.46609(12) 0.0479(6) Uani 1 1 d . U . . .
F13 F 0.1417(2) 0.3261(2) -0.17661(14) 0.0702(8) Uani 1 1 d . U . . .
F14 F 0.0072(2) 0.37421(15) -0.19324(12) 0.0459(5) Uani 1 1 d . U . . .
F15 F -0.0284(2) 0.24110(15) -0.15964(12) 0.0512(6) Uani 1 1 d . U . . .
F16 F 0.2193(3) 0.68067(17) 0.00806(16) 0.0735(9) Uani 1 1 d . U . . .
F17 F 0.2020(3) 0.68009(16) 0.12922(17) 0.0727(9) Uani 1 1 d . U . . .
F18 F 0.3495(2) 0.67346(17) 0.0909(2) 0.0806(10) Uani 1 1 d . U . . .
F19 F 0.5566(3) 0.3125(3) 0.0615(3) 0.0829(14) Uani 0.745(3) 1 d . U P C 1
F19A F 0.5551(7) 0.2570(9) 0.1111(6) 0.0742(13) Uani 0.255(3) 1 d . U P C 2
F20 F 0.4848(6) 0.1964(4) 0.1123(3) 0.0970(15) Uani 0.745(3) 1 d . U P C 1
F20A F 0.3807(8) 0.1606(4) 0.0613(8) 0.0829(14) Uani 0.255(3) 1 d . U P C 2
F21 F 0.3861(3) 0.2102(3) 0.0090(2) 0.0742(13) Uani 0.745(3) 1 d . U P C 1
F21A F 0.4615(14) 0.2766(10) 0.0103(5) 0.0970(15) Uani 0.255(3) 1 d . U P C 2
F22 F 0.64934(18) 0.55269(18) 0.3115(2) 0.0763(10) Uani 1 1 d . U . . .
F23 F 0.5287(3) 0.5110(3) 0.39074(18) 0.1045(13) Uani 1 1 d . U . . .
F24 F 0.5206(2) 0.60463(17) 0.3188(2) 0.0765(10) Uani 1 1 d . U . . .
C201 C 0.0190(2) 0.2119(2) 0.12657(16) 0.0185(6) Uani 1 1 d . . . . .
C202 C -0.0948(2) 0.1904(2) 0.08765(17) 0.0208(6) Uani 1 1 d . . . . .
H202 H -0.1119 0.2412 0.0754 0.025 Uiso 1 1 calc R . . . .
C203 C -0.1839(2) 0.0973(2) 0.06624(18) 0.0236(6) Uani 1 1 d . . . . .
C204 C -0.1630(3) 0.0211(2) 0.08245(19) 0.0260(6) Uani 1 1 d . . . . .
H204 H -0.2237 -0.0427 0.0678 0.031 Uiso 1 1 calc R . . . .
C205 C -0.0501(3) 0.0410(2) 0.12102(18) 0.0247(6) Uani 1 1 d . . . . .
C206 C 0.0382(2) 0.1339(2) 0.14293(17) 0.0216(6) Uani 1 1 d . . . . .
H206 H 0.1141 0.1451 0.1699 0.026 Uiso 1 1 calc R . . . .
C207 C -0.3035(3) 0.0811(2) 0.0246(2) 0.0345(8) Uani 1 1 d . . . . .
C208 C -0.0266(3) -0.0408(2) 0.13839(19) 0.0342(8) Uani 1 1 d . . . . .
C209 C 0.0737(2) 0.36749(19) 0.23680(16) 0.0179(6) Uani 1 1 d . . . . .
C210 C -0.0135(2) 0.4006(2) 0.22896(17) 0.0197(6) Uani 1 1 d . . . . .
H210 H -0.0417 0.4074 0.1772 0.024 Uiso 1 1 calc R . . . .
C211 C -0.0603(2) 0.4241(2) 0.29491(18) 0.0221(6) Uani 1 1 d . . . . .
C212 C -0.0177(3) 0.4193(2) 0.37178(17) 0.0239(6) Uani 1 1 d . . . . .
H212 H -0.0476 0.4372 0.4171 0.029 Uiso 1 1 calc R . . . .
C213 C 0.0693(3) 0.3879(2) 0.38130(17) 0.0218(6) Uani 1 1 d . . . . .
C214 C 0.1128(2) 0.3609(2) 0.31472(17) 0.0196(6) Uani 1 1 d . . . . .
H214 H 0.1706 0.3373 0.3226 0.024 Uiso 1 1 calc R . . . .
C215 C -0.1579(3) 0.4550(2) 0.28482(19) 0.0287(7) Uani 1 1 d . . . . .
C216 C 0.1186(3) 0.3863(2) 0.46491(19) 0.0282(7) Uani 1 1 d . . . . .
C217 C 0.1129(2) 0.3823(2) 0.08547(17) 0.0184(6) Uani 1 1 d . . . . .
C218 C 0.0777(3) 0.3354(2) 0.00243(17) 0.0220(6) Uani 1 1 d . . . . .
H218 H 0.0447 0.2669 -0.0133 0.026 Uiso 1 1 calc R . . . .
C219 C 0.0894(3) 0.3854(2) -0.05781(17) 0.0253(6) Uani 1 1 d . . . . .
C220 C 0.1393(3) 0.4853(2) -0.03757(18) 0.0255(6) Uani 1 1 d . . . . .
H220 H 0.1485 0.5198 -0.0788 0.031 Uiso 1 1 calc R . . . .
C221 C 0.1751(3) 0.5335(2) 0.04387(18) 0.0223(6) Uani 1 1 d . . . . .
C222 C 0.1617(2) 0.4833(2) 0.10418(17) 0.0195(6) Uani 1 1 d . . . . .
H222 H 0.1862 0.5186 0.1598 0.023 Uiso 1 1 calc R . . . .
C223 C 0.0525(3) 0.3318(3) -0.1460(2) 0.0384(8) Uani 1 1 d . . . . .
C224 C 0.2351(3) 0.6414(2) 0.0682(2) 0.0311(7) Uani 1 1 d . . . . .
C225 C 0.2512(2) 0.3421(2) 0.17758(17) 0.0185(6) Uani 1 1 d . . . . .
C226 C 0.2943(3) 0.2897(2) 0.12629(18) 0.0229(6) Uani 1 1 d . . . . .
H226 H 0.2407 0.2366 0.0830 0.027 Uiso 1 1 calc R . . . .
C227 C 0.4135(3) 0.3128(2) 0.1366(2) 0.0287(7) Uani 1 1 d . . . . .
C228 C 0.4947(3) 0.3885(2) 0.1991(2) 0.0310(7) Uani 1 1 d . . . . .
H228 H 0.5758 0.4034 0.2066 0.037 Uiso 1 1 calc R . . . .
C229 C 0.4547(3) 0.4417(2) 0.2501(2) 0.0277(7) Uani 1 1 d . . . . .
C230 C 0.3356(2) 0.4193(2) 0.23918(18) 0.0222(6) Uani 1 1 d . . . . .
H230 H 0.3110 0.4580 0.2751 0.027 Uiso 1 1 calc R . . . .
C231 C 0.4563(3) 0.2555(3) 0.0800(2) 0.0442(9) Uani 1 1 d . . . . .
C232 C 0.5379(3) 0.5258(3) 0.3177(3) 0.0477(10) Uani 1 1 d . . . . .
B200 B 0.1144(3) 0.3253(2) 0.15728(18) 0.0169(6) Uani 1 1 d . . . . .

loop_
_atom_site_aniso_label
_atom_site_aniso_U_11
_atom_site_aniso_U_22
_atom_site_aniso_U_33
_atom_site_aniso_U_23
_atom_site_aniso_U_13
_atom_site_aniso_U_12
Rh1 0.02205(12) 0.02164(13) 0.01623(12) 0.00293(9) 0.00164(9) 0.00923(10)
Cl4 0.0271(4) 0.0315(4) 0.0292(4) 0.0087(3) 0.0064(3) 0.0112(3)
Cl5 0.0293(4) 0.0430(5) 0.0321(4) 0.0138(4) 0.0109(3) 0.0127(4)
O3 0.0568(18) 0.062(2) 0.0493(18) 0.0122(15) 0.0096(14) 0.0309(16)
N10 0.0221(12) 0.0219(12) 0.0197(12) 0.0030(10) 0.0028(10) 0.0077(10)
N16 0.0276(13) 0.0240(13) 0.0193(12) 0.0017(10) -0.0005(10) 0.0076(11)
N18 0.0270(13) 0.0296(14) 0.0233(13) 0.0048(11) -0.0016(11) 0.0095(12)
N21 0.0245(13) 0.0247(13) 0.0179(12) 0.0039(10) 0.0016(10) 0.0109(11)
N23 0.0282(13) 0.0235(13) 0.0186(12) 0.0025(10) 0.0028(10) 0.0088(11)
C2 0.0302(16) 0.0192(15) 0.0205(15) 0.0041(12) 0.0023(12) 0.0079(13)
C11 0.0244(15) 0.0231(15) 0.0215(15) 0.0031(12) 0.0019(12) 0.0070(13)
C12 0.0299(16) 0.0226(15) 0.0271(16) 0.0010(13) 0.0026(13) 0.0072(13)
C13 0.0305(17) 0.0230(15) 0.0342(18) 0.0055(13) 0.0040(14) 0.0115(14)
C14 0.0266(15) 0.0254(16) 0.0271(16) 0.0102(13) 0.0027(13) 0.0097(13)
C15 0.0201(14) 0.0232(15) 0.0213(15) 0.0040(12) 0.0034(12) 0.0063(12)
C17 0.0221(14) 0.0266(15) 0.0212(15) 0.0050(12) 0.0026(12) 0.0098(13)
C19 0.0402(19) 0.0349(19) 0.0233(16) 0.0012(14) -0.0087(14) 0.0083(16)
C20 0.0407(19) 0.0282(17) 0.0210(16) -0.0020(13) -0.0039(14) 0.0081(15)
C22 0.0249(15) 0.0250(15) 0.0196(14) 0.0038(12) 0.0029(12) 0.0099(13)
C24 0.0299(16) 0.0304(17) 0.0181(14) 0.0042(13) -0.0004(12) 0.0090(14)
C25 0.0279(16) 0.0292(16) 0.0191(14) 0.0064(12) 0.0008(12) 0.0100(14)
C26 0.0354(18) 0.040(2) 0.0311(18) 0.0087(15) -0.0041(15) 0.0181(16)
C27 0.040(2) 0.066(3) 0.042(2) 0.016(2) 0.0028(17) 0.026(2)
C28 0.046(2) 0.084(3) 0.057(3) 0.011(3) 0.002(2) 0.036(2)
C29 0.056(3) 0.071(3) 0.060(3) 0.024(2) 0.013(2) 0.036(2)
C30 0.040(2) 0.078(3) 0.058(3) 0.023(3) 0.010(2) 0.011(2)
C31 0.051(3) 0.083(3) 0.059(3) 0.015(3) 0.019(2) 0.039(3)
C32 0.055(2) 0.046(2) 0.051(2) 0.0131(19) 0.017(2) 0.031(2)
C33 0.048(2) 0.037(2) 0.044(2) 0.0080(17) 0.0182(18) 0.0216(18)
C34 0.050(2) 0.0302(18) 0.049(2) 0.0056(16) 0.0158(18) 0.0210(17)
C35 0.057(2) 0.050(2) 0.039(2) 0.0038(18) 0.0154(18) 0.033(2)
C36 0.043(2) 0.0384(19) 0.0351(19) 0.0106(16) 0.0155(16) 0.0200(17)
C37 0.0331(17) 0.0232(15) 0.0229(15) 0.0013(12) 0.0056(13) 0.0097(14)
Cl9 0.117(7) 0.0843(13) 0.146(2) 0.0252(13) -0.001(5) 0.042(5)
Cl10 0.117(7) 0.0843(13) 0.146(2) 0.0252(13) -0.001(5) 0.042(5)
C900 0.071(5) 0.081(6) 0.132(7) 0.049(5) 0.039(5) 0.046(5)
F1 0.0445(13) 0.097(2) 0.0441(14) 0.0177(14) -0.0142(11) 0.0308(14)
F2 0.0283(11) 0.0477(13) 0.0879(19) 0.0021(13) -0.0005(11) 0.0233(10)
F3 0.0206(10) 0.0322(12) 0.124(2) 0.0264(13) -0.0155(12) 0.0008(9)
F4 0.174(5) 0.087(3) 0.055(2) 0.035(2) 0.048(3) 0.108(3)
F4A 0.041(2) 0.055(2) 0.215(6) 0.080(3) 0.001(3) 0.0142(19)
F5 0.041(2) 0.055(2) 0.215(6) 0.080(3) 0.001(3) 0.0142(19)
F5A 0.093(3) 0.0466(19) 0.0410(19) 0.0096(15) -0.0138(19) 0.049(2)
F6 0.093(3) 0.0466(19) 0.0410(19) 0.0096(15) -0.0138(19) 0.049(2)
F6A 0.174(5) 0.087(3) 0.055(2) 0.035(2) 0.048(3) 0.108(3)
F7 0.0252(9) 0.0544(13) 0.0413(11) 0.0211(10) 0.0166(9) 0.0215(9)
F8 0.0392(11) 0.0400(11) 0.0370(11) 0.0078(9) 0.0108(9) 0.0261(9)
F9 0.0301(10) 0.0671(14) 0.0232(9) 0.0127(9) 0.0049(8) 0.0304(10)
F10 0.0462(12) 0.0672(15) 0.0264(10) 0.0243(10) 0.0110(9) 0.0131(11)
F11 0.0551(13) 0.0416(12) 0.0197(9) 0.0006(8) -0.0090(9) 0.0150(10)
F12 0.0672(15) 0.0792(16) 0.0242(10) 0.0190(10) 0.0088(10) 0.0563(14)
F13 0.0776(18) 0.113(2) 0.0290(12) -0.0024(13) 0.0180(12) 0.0567(17)
F14 0.0630(14) 0.0449(12) 0.0217(10) 0.0128(9) -0.0033(10) 0.0168(11)
F15 0.0854(17) 0.0336(11) 0.0207(10) -0.0007(8) -0.0023(10) 0.0189(12)
F16 0.118(2) 0.0340(13) 0.0575(16) 0.0238(12) -0.0028(16) 0.0227(14)
F17 0.116(2) 0.0268(12) 0.0744(18) 0.0051(12) 0.0550(18) 0.0232(14)
F18 0.0362(13) 0.0320(13) 0.147(3) 0.0081(15) -0.0048(16) 0.0010(11)
F19 0.057(2) 0.086(3) 0.088(3) -0.014(2) 0.049(2) 0.018(2)
F19A 0.054(2) 0.093(3) 0.057(2) -0.035(2) 0.0090(17) 0.037(2)
F20 0.153(4) 0.106(3) 0.100(3) 0.039(3) 0.063(3) 0.109(3)
F20A 0.057(2) 0.086(3) 0.088(3) -0.014(2) 0.049(2) 0.018(2)
F21 0.054(2) 0.093(3) 0.057(2) -0.035(2) 0.0090(17) 0.037(2)
F21A 0.153(4) 0.106(3) 0.100(3) 0.039(3) 0.063(3) 0.109(3)
F22 0.0195(10) 0.0489(14) 0.125(3) -0.0358(15) -0.0069(13) 0.0097(10)
F23 0.104(3) 0.089(2) 0.0459(17) -0.0163(16) -0.0243(17) -0.008(2)
F24 0.0359(13) 0.0386(13) 0.125(3) -0.0324(15) -0.0076(14) 0.0150(11)
C201 0.0198(13) 0.0214(14) 0.0138(13) 0.0034(11) 0.0024(11) 0.0091(12)
C202 0.0215(14) 0.0200(14) 0.0213(14) 0.0051(11) 0.0023(11) 0.0099(12)
C203 0.0189(14) 0.0238(15) 0.0248(15) 0.0039(12) -0.0009(12) 0.0085(12)
C204 0.0218(15) 0.0185(14) 0.0312(16) 0.0040(12) -0.0006(13) 0.0049(12)
C205 0.0256(15) 0.0237(15) 0.0253(15) 0.0088(12) 0.0023(12) 0.0109(13)
C206 0.0190(14) 0.0266(15) 0.0190(14) 0.0054(12) 0.0018(11) 0.0105(12)
C207 0.0244(16) 0.0243(16) 0.047(2) 0.0068(15) -0.0064(15) 0.0079(14)
C208 0.0288(17) 0.0262(17) 0.044(2) 0.0122(15) -0.0025(15) 0.0102(14)
C209 0.0167(13) 0.0177(13) 0.0151(13) 0.0023(11) 0.0021(11) 0.0043(11)
C210 0.0181(13) 0.0248(15) 0.0139(13) 0.0039(11) 0.0012(11) 0.0078(12)
C211 0.0192(14) 0.0262(15) 0.0213(14) 0.0059(12) 0.0048(11) 0.0102(12)
C212 0.0249(15) 0.0338(17) 0.0156(14) 0.0056(12) 0.0070(12) 0.0148(13)
C213 0.0242(14) 0.0237(15) 0.0155(14) 0.0052(11) 0.0023(11) 0.0087(12)
C214 0.0182(13) 0.0200(14) 0.0199(14) 0.0050(11) 0.0017(11) 0.0080(12)
C215 0.0253(15) 0.0429(19) 0.0216(15) 0.0095(14) 0.0080(13) 0.0170(15)
C216 0.0317(17) 0.0362(18) 0.0195(15) 0.0085(13) 0.0054(13) 0.0169(15)
C217 0.0159(13) 0.0242(14) 0.0164(13) 0.0050(11) 0.0025(11) 0.0104(12)
C218 0.0256(15) 0.0213(14) 0.0174(14) 0.0022(11) 0.0041(12) 0.0098(12)
C219 0.0306(16) 0.0318(17) 0.0149(14) 0.0036(12) 0.0038(12) 0.0160(14)
C220 0.0320(16) 0.0296(16) 0.0208(15) 0.0124(13) 0.0081(13) 0.0160(14)
C221 0.0212(14) 0.0232(15) 0.0259(15) 0.0080(12) 0.0075(12) 0.0114(12)
C222 0.0190(13) 0.0226(14) 0.0162(13) 0.0026(11) 0.0026(11) 0.0097(12)
C223 0.053(2) 0.045(2) 0.0176(16) 0.0065(15) 0.0069(15) 0.0224(19)
C224 0.0391(19) 0.0246(16) 0.0312(17) 0.0098(14) 0.0098(15) 0.0134(15)
C225 0.0205(14) 0.0192(14) 0.0175(13) 0.0075(11) 0.0039(11) 0.0090(12)
C226 0.0221(14) 0.0236(15) 0.0207(14) 0.0018(12) 0.0026(12) 0.0098(12)
C227 0.0253(16) 0.0312(17) 0.0315(17) 0.0048(14) 0.0082(13) 0.0147(14)
C228 0.0173(14) 0.0329(17) 0.0427(19) 0.0072(15) 0.0050(14) 0.0121(14)
C229 0.0207(15) 0.0250(16) 0.0325(17) 0.0021(13) 0.0021(13) 0.0081(13)
C230 0.0200(14) 0.0218(14) 0.0235(15) 0.0033(12) 0.0033(12) 0.0091(12)
C231 0.0346(19) 0.051(2) 0.049(2) 0.0009(19) 0.0107(17) 0.0255(18)
C232 0.0232(17) 0.041(2) 0.061(3) -0.0094(19) -0.0039(17) 0.0095(16)
B200 0.0165(14) 0.0192(15) 0.0140(14) 0.0030(12) 0.0016(12) 0.0078(13)

loop_
_atom_type_symbol
_atom_type_description
_atom_type_scat_dispersion_real
_atom_type_scat_dispersion_imag
_atom_type_scat_source
C C 0.0033 0.0016 'International Tables Vol C Tables 4.2.6.8 and 6.1.1.4'
H H 0.0000 0.0000 'International Tables Vol C Tables 4.2.6.8 and 6.1.1.4'
B B 0.0013 0.0007 'International Tables Vol C Tables 4.2.6.8 and 6.1.1.4'
Cl Cl 0.1484 0.1585 'International Tables Vol C Tables 4.2.6.8 and 6.1.1.4'
F F 0.0171 0.0103 'International Tables Vol C Tables 4.2.6.8 and 6.1.1.4'
N N 0.0061 0.0033 'International Tables Vol C Tables 4.2.6.8 and 6.1.1.4'
O O 0.0106 0.0060 'International Tables Vol C Tables 4.2.6.8 and 6.1.1.4'
Rh Rh -1.1178 0.9187 'International Tables Vol C Tables 4.2.6.8 and 6.1.1.4'

loop_
_geom_angle_atom_site_label_1
_geom_angle_atom_site_label_2
_geom_angle_atom_site_label_3
_geom_angle
Cl5 Rh1 Cl4 179.49(3)
N10 Rh1 Cl4 89.64(7)
N10 Rh1 Cl5 89.93(7)
N10 Rh1 C17 78.61(11)
N10 Rh1 C22 78.41(11)
C2 Rh1 Cl4 88.58(9)
C2 Rh1 Cl5 91.85(10)
C2 Rh1 N10 178.19(11)
C2 Rh1 C17 101.08(13)
C2 Rh1 C22 102.05(12)
C17 Rh1 Cl4 90.73(9)
C17 Rh1 Cl5 88.91(9)
C17 Rh1 C22 156.47(12)
C22 Rh1 Cl4 94.12(9)
C22 Rh1 Cl5 86.07(9)
C11 N10 Rh1 119.2(2)
C15 N10 Rh1 119.5(2)
C15 N10 C11 121.3(3)
C17 N16 C11 119.4(2)
C17 N16 C20 110.4(3)
C20 N16 C11 129.3(3)
C17 N18 C19 110.3(3)
C17 N18 C26 125.4(3)
C19 N18 C26 123.6(3)
C22 N21 C15 119.4(2)
C22 N21 C25 110.7(3)
C25 N21 C15 129.7(3)
C22 N23 C24 110.7(3)
C22 N23 C37 125.1(3)
C24 N23 C37 124.1(3)
O3 C2 Rh1 175.4(3)
N10 C11 N16 111.1(3)
N10 C11 C12 121.5(3)
C12 C11 N16 127.4(3)
C11 C12 H12 121.5
C11 C12 C13 117.1(3)
C13 C12 H12 121.5
C12 C13 H13 119.2
C14 C13 C12 121.6(3)
C14 C13 H13 119.2
C13 C14 H14 121.6
C15 C14 C13 116.9(3)
C15 C14 H14 121.6
N10 C15 N21 111.1(3)
N10 C15 C14 121.7(3)
C14 C15 N21 127.2(3)
N16 C17 Rh1 111.4(2)
N18 C17 Rh1 142.7(2)
N18 C17 N16 105.6(3)
N18 C19 H19 125.9
C20 C19 N18 108.2(3)
C20 C19 H19 125.9
N16 C20 H20 127.2
C19 C20 N16 105.6(3)
C19 C20 H20 127.2
N21 C22 Rh1 111.5(2)
N23 C22 Rh1 143.0(2)
N23 C22 N21 104.8(3)
N23 C24 H24 125.9
C25 C24 N23 108.2(3)
C25 C24 H24 125.9
N21 C25 H25 127.2
C24 C25 N21 105.7(3)
C24 C25 H25 127.2
N18 C26 H26A 109.5
N18 C26 H26B 109.5
N18 C26 C27 110.9(3)
H26A C26 H26B 108.1
C27 C26 H26A 109.5
C27 C26 H26B 109.5
C26 C27 H27A 109.2
C26 C27 H27B 109.2
C26 C27 C28 112.2(4)
H27A C27 H27B 107.9
C28 C27 H27A 109.2
C28 C27 H27B 109.2
C27 C28 H28A 108.2
C27 C28 H28B 108.2
H28A C28 H28B 107.3
C29 C28 C27 116.5(4)
C29 C28 H28A 108.2
C29 C28 H28B 108.2
C28 C29 H29A 108.8
C28 C29 H29B 108.8
H29A C29 H29B 107.7
C30 C29 C28 113.8(4)
C30 C29 H29A 108.8
C30 C29 H29B 108.8
C29 C30 H30A 108.7
C29 C30 H30B 108.7
C29 C30 C31 114.3(4)
H30A C30 H30B 107.6
C31 C30 H30A 108.7
C31 C30 H30B 108.7
C30 C31 H31A 108.3
C30 C31 H31B 108.3
H31A C31 H31B 107.4
C32 C31 C30 115.8(4)
C32 C31 H31A 108.3
C32 C31 H31B 108.3
C31 C32 H32A 108.7
C31 C32 H32B 108.7
C31 C32 C33 114.1(4)
H32A C32 H32B 107.6
C33 C32 H32A 108.7
C33 C32 H32B 108.7
C32 C33 H33A 108.9
C32 C33 H33B 108.9
H33A C33 H33B 107.7
C34 C33 C32 113.2(3)
C34 C33 H33A 108.9
C34 C33 H33B 108.9
C33 C34 H34A 108.6
C33 C34 H34B 108.6
C33 C34 C35 114.7(3)
H34A C34 H34B 107.6
C35 C34 H34A 108.6
C35 C34 H34B 108.6
C34 C35 H35A 108.4
C34 C35 H35B 108.4
C34 C35 C36 115.4(3)
H35A C35 H35B 107.5
C36 C35 H35A 108.4
C36 C35 H35B 108.4
C35 C36 H36A 109.3
C35 C36 H36B 109.3
H36A C36 H36B 108.0
C37 C36 C35 111.4(3)
C37 C36 H36A 109.3
C37 C36 H36B 109.3
N23 C37 C36 111.9(3)
N23 C37 H37A 109.2
N23 C37 H37B 109.2
C36 C37 H37A 109.2
C36 C37 H37B 109.2
H37A C37 H37B 107.9
Cl9 C900 H90A 109.3
Cl9 C900 H90B 109.3
Cl10 C900 Cl9 111.6(11)
Cl10 C900 H90A 109.3
Cl10 C900 H90B 109.3
H90A C900 H90B 108.0
C202 C201 C206 116.0(3)
C202 C201 B200 118.4(2)
C206 C201 B200 125.3(2)
C201 C202 H202 118.9
C203 C202 C201 122.2(3)
C203 C202 H202 118.9
C202 C203 C207 118.5(3)
C204 C203 C202 120.9(3)
C204 C203 C207 120.6(3)
C203 C204 H204 121.1
C203 C204 C205 117.7(3)
C205 C204 H204 121.1
C204 C205 C208 118.1(3)
C206 C205 C204 121.3(3)
C206 C205 C208 120.6(3)
C201 C206 H206 119.1
C205 C206 C201 121.9(3)
C205 C206 H206 119.1
F1 C207 C203 112.3(3)
F2 C207 F1 104.7(3)
F2 C207 C203 112.8(3)
F3 C207 F1 107.5(3)
F3 C207 F2 105.8(3)
F3 C207 C203 113.2(3)
F4 C208 F6 102.6(3)
F4 C208 C205 112.8(3)
F4A C208 F5A 104.6(5)
F4A C208 F6A 107.7(5)
F4A C208 C205 115.5(4)
F5 C208 F4 107.8(4)
F5 C208 F6 104.1(4)
F5 C208 C205 115.2(3)
F5A C208 C205 112.7(3)
F6 C208 C205 113.3(3)
F6A C208 F5A 101.7(4)
F6A C208 C205 113.4(4)
C210 C209 B200 121.6(2)
C214 C209 C210 116.2(2)
C214 C209 B200 121.7(3)
C209 C210 H210 119.0
C211 C210 C209 121.9(3)
C211 C210 H210 119.0
C210 C211 C215 121.4(3)
C212 C211 C210 120.5(3)
C212 C211 C215 118.1(3)
C211 C212 H212 120.7
C213 C212 C211 118.6(3)
C213 C212 H212 120.7
C212 C213 C214 120.8(3)
C212 C213 C216 118.6(3)
C214 C213 C216 120.6(3)
C209 C214 H214 119.1
C213 C214 C209 121.9(3)
C213 C214 H214 119.1
F7 C215 F9 106.3(2)
F7 C215 C211 111.4(3)
F8 C215 F7 106.7(2)
F8 C215 F9 106.6(3)
F8 C215 C211 112.7(3)
F9 C215 C211 112.8(3)
F10 C216 C213 112.3(3)
F11 C216 F10 105.3(3)
F11 C216 C213 112.0(3)
F12 C216 F10 105.8(3)
F12 C216 F11 107.0(3)
F12 C216 C213 113.8(3)
C218 C217 C222 115.8(3)
C218 C217 B200 122.8(2)
C222 C217 B200 120.9(2)
C217 C218 H218 118.9
C219 C218 C217 122.3(3)
C219 C218 H218 118.9
C218 C219 C223 120.2(3)
C220 C219 C218 120.7(3)
C220 C219 C223 119.0(3)
C219 C220 H220 120.8
C221 C220 C219 118.3(3)
C221 C220 H220 120.8
C220 C221 C222 120.9(3)
C220 C221 C224 119.9(3)
C222 C221 C224 119.1(3)
C217 C222 H222 119.0
C221 C222 C217 122.0(3)
C221 C222 H222 119.0
F13 C223 F14 105.8(3)
F13 C223 F15 106.0(3)
F13 C223 C219 112.5(3)
F14 C223 C219 112.5(3)
F15 C223 F14 106.3(3)
F15 C223 C219 113.2(3)
F16 C224 C221 113.0(3)
F17 C224 F16 106.7(3)
F17 C224 F18 106.1(3)
F17 C224 C221 113.7(3)
F18 C224 F16 105.2(3)
F18 C224 C221 111.6(3)
C226 C225 B200 121.8(2)
C230 C225 C226 115.4(3)
C230 C225 B200 122.1(2)
C225 C226 H226 119.0
C227 C226 C225 122.1(3)
C227 C226 H226 119.0
C226 C227 C231 120.4(3)
C228 C227 C226 121.2(3)
C228 C227 C231 118.4(3)
C227 C228 H228 121.0
C229 C228 C227 118.0(3)
C229 C228 H228 121.0
C228 C229 C230 120.9(3)
C228 C229 C232 120.8(3)
C230 C229 C232 118.3(3)
C225 C230 H230 118.7
C229 C230 C225 122.5(3)
C229 C230 H230 118.7
F19 C231 C227 111.7(3)
F19A C231 F20A 103.6(5)
F19A C231 C227 114.3(4)
F20 C231 F19 103.4(4)
F20 C231 F21 110.2(4)
F20 C231 C227 112.8(3)
F20A C231 C227 109.6(4)
F21 C231 F19 103.3(3)
F21 C231 C227 114.6(3)
F21A C231 F19A 109.2(5)
F21A C231 F20A 104.7(5)
F21A C231 C227 114.4(5)
F22 C232 C229 112.6(3)
F23 C232 F22 108.7(4)
F23 C232 F24 104.4(4)
F23 C232 C229 113.3(3)
F24 C232 F22 104.3(3)
F24 C232 C229 112.8(3)
C201 B200 C217 111.5(2)
C209 B200 C201 103.5(2)
C209 B200 C217 112.6(2)
C209 B200 C225 112.9(2)
C225 B200 C201 114.6(2)
C225 B200 C217 102.2(2)

loop_
_geom_bond_atom_site_label_1
_geom_bond_atom_site_label_2
_geom_bond_distance
Rh1 Cl4 2.3514(8)
Rh1 Cl5 2.3150(8)
Rh1 N10 1.997(3)
Rh1 C2 1.945(3)
Rh1 C17 2.043(3)
Rh1 C22 2.049(3)
O3 C2 1.046(4)
N10 C11 1.333(4)
N10 C15 1.333(4)
N16 C11 1.405(4)
N16 C17 1.373(4)
N16 C20 1.393(4)
N18 C17 1.324(4)
N18 C19 1.396(4)
N18 C26 1.473(4)
N21 C15 1.403(4)
N21 C22 1.374(4)
N21 C25 1.396(4)
N23 C22 1.331(4)
N23 C24 1.393(4)
N23 C37 1.472(4)
C11 C12 1.374(4)
C12 H12 0.9500
C12 C13 1.393(5)
C13 H13 0.9500
C13 C14 1.390(4)
C14 H14 0.9500
C14 C15 1.376(4)
C19 H19 0.9500
C19 C20 1.338(5)
C20 H20 0.9500
C24 H24 0.9500
C24 C25 1.331(5)
C25 H25 0.9500
C26 H26A 0.9900
C26 H26B 0.9900
C26 C27 1.528(5)
C27 H27A 0.9900
C27 H27B 0.9900
C27 C28 1.532(6)
C28 H28A 0.9900
C28 H28B 0.9900
C28 C29 1.528(7)
C29 H29A 0.9900
C29 H29B 0.9900
C29 C30 1.503(6)
C30 H30A 0.9900
C30 H30B 0.9900
C30 C31 1.521(7)
C31 H31A 0.9900
C31 H31B 0.9900
C31 C32 1.510(6)
C32 H32A 0.9900
C32 H32B 0.9900
C32 C33 1.527(6)
C33 H33A 0.9900
C33 H33B 0.9900
C33 C34 1.514(6)
C34 H34A 0.9900
C34 H34B 0.9900
C34 C35 1.526(6)
C35 H35A 0.9900
C35 H35B 0.9900
C35 C36 1.533(5)
C36 H36A 0.9900
C36 H36B 0.9900
C36 C37 1.515(5)
C37 H37A 0.9900
C37 H37B 0.9900
Cl9 C900 1.758(13)
Cl10 C900 1.752(12)
C900 H90A 0.9900
C900 H90B 0.9900
F1 C207 1.330(4)
F2 C207 1.328(4)
F3 C207 1.324(4)
F4 C208 1.298(4)
F4A C208 1.282(5)
F5 C208 1.294(4)
F5A C208 1.328(5)
F6 C208 1.327(4)
F6A C208 1.302(5)
F7 C215 1.341(4)
F8 C215 1.338(4)
F9 C215 1.341(4)
F10 C216 1.346(4)
F11 C216 1.334(4)
F12 C216 1.329(4)
F13 C223 1.334(4)
F14 C223 1.340(4)
F15 C223 1.336(4)
F16 C224 1.318(4)
F17 C224 1.308(4)
F18 C224 1.317(4)
F19 C231 1.350(4)
F19A C231 1.292(6)
F20 C231 1.297(4)
F20A C231 1.357(6)
F21 C231 1.299(4)
F21A C231 1.291(6)
F22 C232 1.335(4)
F23 C232 1.318(6)
F24 C232 1.329(5)
C201 C202 1.396(4)
C201 C206 1.398(4)
C201 B200 1.638(4)
C202 H202 0.9500
C202 C203 1.389(4)
C203 C204 1.381(4)
C203 C207 1.499(4)
C204 H204 0.9500
C204 C205 1.391(4)
C205 C206 1.383(4)
C205 C208 1.490(4)
C206 H206 0.9500
C209 C210 1.401(4)
C209 C214 1.396(4)
C209 B200 1.633(4)
C210 H210 0.9500
C210 C211 1.395(4)
C211 C212 1.381(4)
C211 C215 1.502(4)
C212 H212 0.9500
C212 C213 1.380(4)
C213 C214 1.394(4)
C213 C216 1.493(4)
C214 H214 0.9500
C217 C218 1.397(4)
C217 C222 1.402(4)
C217 B200 1.639(4)
C218 H218 0.9500
C218 C219 1.385(4)
C219 C220 1.385(4)
C219 C223 1.497(4)
C220 H220 0.9500
C220 C221 1.377(4)
C221 C222 1.388(4)
C221 C224 1.496(4)
C222 H222 0.9500
C225 C226 1.398(4)
C225 C230 1.396(4)
C225 B200 1.635(4)
C226 H226 0.9500
C226 C227 1.393(4)
C227 C228 1.380(5)
C227 C231 1.495(5)
C228 H228 0.9500
C228 C229 1.375(5)
C229 C230 1.393(4)
C229 C232 1.491(5)
C230 H230 0.9500

loop_
_geom_torsion_atom_site_label_1
_geom_torsion_atom_site_label_2
_geom_torsion_atom_site_label_3
_geom_torsion_atom_site_label_4
_geom_torsion
Rh1 N10 C11 N16 3.7(3)
Rh1 N10 C11 C12 -178.4(2)
Rh1 N10 C15 N21 -1.0(3)
Rh1 N10 C15 C14 -179.7(2)
N10 C11 C12 C13 -2.0(5)
N16 C11 C12 C13 175.5(3)
N18 C19 C20 N16 -0.2(4)
N18 C26 C27 C28 174.4(3)
N23 C24 C25 N21 0.2(3)
C11 N10 C15 N21 178.6(3)
C11 N10 C15 C14 0.0(4)
C11 N16 C17 Rh1 -4.7(3)
C11 N16 C17 N18 170.5(3)
C11 N16 C20 C19 -169.0(3)
C11 C12 C13 C14 0.3(5)
C12 C13 C14 C15 1.5(5)
C13 C14 C15 N10 -1.6(4)
C13 C14 C15 N21 179.9(3)
C15 N10 C11 N16 -175.9(3)
C15 N10 C11 C12 1.9(5)
C15 N21 C22 Rh1 -2.5(3)
C15 N21 C22 N23 -175.3(2)
C15 N21 C25 C24 174.4(3)
C17 N16 C11 N10 0.9(4)
C17 N16 C11 C12 -176.8(3)
C17 N16 C20 C19 0.0(4)
C17 N18 C19 C20 0.3(4)
C17 N18 C26 C27 87.4(4)
C19 N18 C17 Rh1 172.3(3)
C19 N18 C17 N16 -0.3(4)
C19 N18 C26 C27 -81.5(4)
C20 N16 C11 N10 169.1(3)
C20 N16 C11 C12 -8.6(5)
C20 N16 C17 Rh1 -175.0(2)
C20 N16 C17 N18 0.2(3)
C22 N21 C15 N10 2.3(4)
C22 N21 C15 C14 -179.1(3)
C22 N21 C25 C24 0.0(3)
C22 N23 C24 C25 -0.3(4)
C22 N23 C37 C36 -101.6(4)
C24 N23 C22 Rh1 -168.5(3)
C24 N23 C22 N21 0.3(3)
C24 N23 C37 C36 73.8(4)
C25 N21 C15 N10 -171.7(3)
C25 N21 C15 C14 6.8(5)
C25 N21 C22 Rh1 172.6(2)
C25 N21 C22 N23 -0.2(3)
C26 N18 C17 Rh1 2.1(6)
C26 N18 C17 N16 -170.5(3)
C26 N18 C19 C20 170.7(3)
C26 C27 C28 C29 76.5(5)
C27 C28 C29 C30 80.3(5)
C28 C29 C30 C31 170.9(4)
C29 C30 C31 C32 77.1(6)
C30 C31 C32 C33 69.5(5)
C31 C32 C33 C34 169.5(3)
C32 C33 C34 C35 -171.8(3)
C33 C34 C35 C36 -65.5(4)
C34 C35 C36 C37 -69.1(4)
C35 C36 C37 N23 -179.6(3)
C37 N23 C22 Rh1 7.4(5)
C37 N23 C22 N21 176.2(3)
C37 N23 C24 C25 -176.3(3)
C201 C202 C203 C204 -0.3(5)
C201 C202 C203 C207 180.0(3)
C202 C201 C206 C205 0.7(4)
C202 C201 B200 C209 73.5(3)
C202 C201 B200 C217 -47.8(3)
C202 C201 B200 C225 -163.2(2)
C202 C203 C204 C205 0.2(5)
C202 C203 C207 F1 71.2(4)
C202 C203 C207 F2 -46.8(4)
C202 C203 C207 F3 -166.9(3)
C203 C204 C205 C206 0.4(5)
C203 C204 C205 C208 -179.7(3)
C204 C203 C207 F1 -108.5(4)
C204 C203 C207 F2 133.5(3)
C204 C203 C207 F3 13.4(5)
C204 C205 C206 C201 -0.8(5)
C204 C205 C208 F4 99.7(5)
C204 C205 C208 F4A 156.9(7)
C204 C205 C208 F5 -24.6(6)
C204 C205 C208 F5A 36.7(6)
C204 C205 C208 F6 -144.3(4)
C204 C205 C208 F6A -78.1(7)
C206 C201 C202 C203 -0.1(4)
C206 C201 B200 C209 -100.0(3)
C206 C201 B200 C217 138.8(3)
C206 C201 B200 C225 23.4(4)
C206 C205 C208 F4 -80.4(5)
C206 C205 C208 F4A -23.2(8)
C206 C205 C208 F5 155.3(5)
C206 C205 C208 F5A -143.4(5)
C206 C205 C208 F6 35.6(5)
C206 C205 C208 F6A 101.8(7)
C207 C203 C204 C205 179.9(3)
C208 C205 C206 C201 179.3(3)
C209 C210 C211 C212 2.9(4)
C209 C210 C211 C215 -177.0(3)
C210 C209 C214 C213 -1.4(4)
C210 C209 B200 C201 -84.8(3)
C210 C209 B200 C217 35.7(4)
C210 C209 B200 C225 150.8(3)
C210 C211 C212 C213 -2.1(4)
C210 C211 C215 F7 130.3(3)
C210 C211 C215 F8 -109.8(3)
C210 C211 C215 F9 10.9(4)
C211 C212 C213 C214 -0.4(4)
C211 C212 C213 C216 177.7(3)
C212 C211 C215 F7 -49.6(4)
C212 C211 C215 F8 70.3(4)
C212 C211 C215 F9 -169.0(3)
C212 C213 C214 C209 2.3(4)
C212 C213 C216 F10 52.1(4)
C212 C213 C216 F11 -66.2(4)
C212 C213 C216 F12 172.2(3)
C214 C209 C210 C211 -1.1(4)
C214 C209 B200 C201 86.8(3)
C214 C209 B200 C217 -152.7(2)
C214 C209 B200 C225 -37.7(4)
C214 C213 C216 F10 -129.8(3)
C214 C213 C216 F11 111.9(3)
C214 C213 C216 F12 -9.6(4)
C215 C211 C212 C213 177.9(3)
C216 C213 C214 C209 -175.8(3)
C217 C218 C219 C220 1.3(5)
C217 C218 C219 C223 178.8(3)
C218 C217 C222 C221 -0.6(4)
C218 C217 B200 C201 -26.4(4)
C218 C217 B200 C209 -142.2(3)
C218 C217 B200 C225 96.4(3)
C218 C219 C220 C221 -1.0(5)
C218 C219 C223 F13 -95.7(4)
C218 C219 C223 F14 145.0(3)
C218 C219 C223 F15 24.5(5)
C219 C220 C221 C222 0.0(4)
C219 C220 C221 C224 176.8(3)
C220 C219 C223 F13 81.9(4)
C220 C219 C223 F14 -37.4(4)
C220 C219 C223 F15 -157.9(3)
C220 C221 C222 C217 0.9(4)
C220 C221 C224 F16 17.6(4)
C220 C221 C224 F17 139.3(3)
C220 C221 C224 F18 -100.7(4)
C222 C217 C218 C219 -0.4(4)
C222 C217 B200 C201 162.0(2)
C222 C217 B200 C209 46.2(3)
C222 C217 B200 C225 -75.1(3)
C222 C221 C224 F16 -165.6(3)
C222 C221 C224 F17 -43.8(4)
C222 C221 C224 F18 76.1(4)
C223 C219 C220 C221 -178.6(3)
C224 C221 C222 C217 -175.9(3)
C225 C226 C227 C228 0.7(5)
C225 C226 C227 C231 -179.4(3)
C226 C225 C230 C229 -1.2(4)
C226 C225 B200 C201 43.8(4)
C226 C225 B200 C209 162.0(3)
C226 C225 B200 C217 -76.9(3)
C226 C227 C228 C229 -1.1(5)
C226 C227 C231 F19 140.2(4)
C226 C227 C231 F19A -154.7(8)
C226 C227 C231 F20 -103.9(5)
C226 C227 C231 F20A -38.9(8)
C226 C227 C231 F21 23.2(5)
C226 C227 C231 F21A 78.3(9)
C227 C228 C229 C230 0.4(5)
C227 C228 C229 C232 -178.7(3)
C228 C227 C231 F19 -39.9(5)
C228 C227 C231 F19A 25.2(8)
C228 C227 C231 F20 76.0(5)
C228 C227 C231 F20A 141.0(7)
C228 C227 C231 F21 -156.9(4)
C228 C227 C231 F21A -101.8(9)
C228 C229 C230 C225 0.8(5)
C228 C229 C232 F22 12.6(6)
C228 C229 C232 F23 -111.3(4)
C228 C229 C232 F24 130.3(4)
C230 C225 C226 C227 0.5(4)
C230 C225 B200 C201 -146.6(3)
C230 C225 B200 C209 -28.5(4)
C230 C225 B200 C217 92.7(3)
C230 C229 C232 F22 -166.6(3)
C230 C229 C232 F23 69.5(5)
C230 C229 C232 F24 -48.8(5)
C231 C227 C228 C229 179.0(3)
C232 C229 C230 C225 179.9(3)
B200 C201 C202 C203 -174.1(3)
B200 C201 C206 C205 174.2(3)
B200 C209 C210 C211 170.9(3)
B200 C209 C214 C213 -173.4(3)
B200 C217 C218 C219 -172.4(3)
B200 C217 C222 C221 171.5(3)
B200 C225 C226 C227 170.7(3)
B200 C225 C230 C229 -171.4(3)
